data_8101779
loop_
_publ_author_name
'Y. Liu'
'E. R. T. Tiekink'

_publ_section_title
;
Crystal structure of tris(pyrrolinedithiocarbamato)arsenic(III), 
As[S~2~CN(CH~2~)~4~]~3~
;
_journal_issue 3
_journal_name_full 'Zeitschrift f\"ur Kristallographie - New Crystal Structures'
_journal_page_first 339
_journal_page_last 341
_journal_volume 220
_journal_year 2005
_chemical_formula_structural As[S2CN(CH2)4]3
_chemical_formula_sum 'C15 H24 As N3 S6'
_chemical_formula_weight 513.65
_chemical_name_systematic tris(pyrrolinedithiocarbamato)arsenic(III)
_space_group_IT_number 14
_symmetry_cell_setting monoclinic
_symmetry_space_group_name_Hall '-P 2ybc'
_symmetry_space_group_name_H-M 'P 1 21/c 1'
_atom_sites_solution_hydrogens geom
_atom_sites_solution_primary direct
_atom_sites_solution_secondary difmap
_audit_creation_method SHELXL-97
_cell_angle_alpha 90
_cell_angle_beta 97.416(1)
_cell_angle_gamma 90
_cell_formula_units_Z 8
_cell_length_a 18.8003(8)
_cell_length_b 12.8757(6)
_cell_length_c 18.3032(8)
_cell_measurement_reflns_used 5129
_cell_measurement_temperature 223(2)
_cell_measurement_theta_max 27.9
_cell_measurement_theta_min 2.2
_cell_volume 4393.5(3)
_computing_cell_refinement 'SAINT (Bruker, 2000)'
_computing_data_collection 'SMART (Bruker, 2000)'
_computing_data_reduction 'SHELXTL (Bruker, 2000)'
_computing_molecular_graphics 'ORTEPII (Johnson, 1976)'
_computing_publication_material 'Bruker SHEXLTL (Bruker, 2000)'
_computing_structure_refinement 'SHELXL-97 (Sheldrick, 1997)'
_computing_structure_solution 'PATTY in DIRDIF92 (Beurskens et al., 1992)'
_diffrn_ambient_temperature 223(2)
_diffrn_measured_fraction_theta_full 1.000
_diffrn_measured_fraction_theta_max 1.000
_diffrn_measurement_device_type 'Bruker AXS SMART CCD'
_diffrn_measurement_method omega
_diffrn_radiation_monochromator graphite
_diffrn_radiation_source 'fine-focus sealed tube'
_diffrn_radiation_type MoK\a
_diffrn_radiation_wavelength 0.71069
_diffrn_reflns_av_R_equivalents 0.058
_diffrn_reflns_av_sigmaI/netI 0.056
_diffrn_reflns_limit_h_max 21
_diffrn_reflns_limit_h_min -22
_diffrn_reflns_limit_k_max 15
_diffrn_reflns_limit_k_min -15
_diffrn_reflns_limit_l_max 21
_diffrn_reflns_limit_l_min -21
_diffrn_reflns_number 25406
_diffrn_reflns_theta_full 25.0
_diffrn_reflns_theta_max 25.0
_diffrn_reflns_theta_min 1.1
_diffrn_standards_decay_% 0
_diffrn_standards_number 0
_exptl_absorpt_coefficient_mu 2.123
_exptl_absorpt_correction_T_max 1
_exptl_absorpt_correction_T_min 0.060
_exptl_absorpt_correction_type multi-scan
_exptl_absorpt_process_details 'SADABS, Bruker, 2000 & Blessing, 1995'
_exptl_crystal_colour colorless
_exptl_crystal_density_diffrn 1.553
_exptl_crystal_density_method 'not measured'
_exptl_crystal_description plate
_exptl_crystal_F_000 2112
_exptl_crystal_size_max 0.57
_exptl_crystal_size_mid 0.36
_exptl_crystal_size_min 0.05
_refine_diff_density_max 0.86
_refine_diff_density_min -0.60
_refine_diff_density_rms 0.114
_refine_ls_extinction_method none
_refine_ls_goodness_of_fit_ref 1.22
_refine_ls_hydrogen_treatment constr
_refine_ls_matrix_type full
_refine_ls_number_parameters 461
_refine_ls_number_reflns 7741
_refine_ls_number_restraints 0
_refine_ls_restrained_S_all 1.22
_refine_ls_R_factor_all 0.085
_refine_ls_R_factor_gt 0.068
_refine_ls_shift/su_max <0.001
_refine_ls_shift/su_mean 0.000
_refine_ls_structure_factor_coef Fsqd
_refine_ls_weighting_details 'calc w=1/[\s^2^(Fo^2^)+(0.0585P)^2^+6.3969P] where P=(Fo^2^+2Fc^2^)/3'
_refine_ls_weighting_scheme calc
_refine_ls_wR_factor_gt 0.146
_refine_ls_wR_factor_ref 0.153
_reflns_number_gt 6422
_reflns_number_total 7741
_reflns_threshold_expression >2sigma(I)
_cod_data_source_file 1267-1533.cff
_cod_data_source_block As[S2CN(CH2)4]3
_cod_original_sg_symbol_H-M 'P 1 2(1)/c 1'
_cod_database_code 8101779

loop_
_symmetry_equiv_pos_as_xyz
'x, y, z'
'-x, y+1/2, -z+1/2'
'-x, -y, -z'
'x, -y-1/2, z-1/2'

loop_
_atom_site_label
_atom_site_type_symbol
_atom_site_fract_x
_atom_site_fract_y
_atom_site_fract_z
_atom_site_U_iso_or_equiv
_atom_site_adp_type
_atom_site_occupancy
_atom_site_symmetry_multiplicity
_atom_site_Wyckoff_symbol
_atom_site_calc_flag
_atom_site_refinement_flags
_atom_site_disorder_assembly
_atom_site_disorder_group
As1 As 0.13434(3) 0.21402(5) 0.08420(3) 0.03284(18) Uani 1 4 e d . . .
As2 As 0.59660(3) 0.22116(5) 0.12306(3) 0.02960(17) Uani 1 4 e d . . .
S1 S 0.16739(10) 0.18121(12) 0.20814(9) 0.0387(4) Uani 1 4 e d . . .
S2 S 0.11102(9) -0.00180(13) 0.11875(9) 0.0406(4) Uani 1 4 e d . . .
S3 S 0.24944(9) 0.17198(13) 0.06142(9) 0.0373(4) Uani 1 4 e d . . .
S4 S 0.14415(9) 0.21435(15) -0.07084(10) 0.0484(5) Uani 1 4 e d . . .
S5 S 0.17543(9) 0.38430(12) 0.10093(10) 0.0405(4) Uani 1 4 e d . . .
S6 S 0.02045(9) 0.36113(13) 0.11363(11) 0.0475(5) Uani 1 4 e d . . .
S7 S 0.53195(9) 0.06844(12) 0.09929(9) 0.0345(4) Uani 1 4 e d . . .
S8 S 0.47251(10) 0.21384(13) 0.20225(11) 0.0475(5) Uani 1 4 e d . . .
S9 S 0.54319(9) 0.28245(11) 0.00939(9) 0.0346(4) Uani 1 4 e d . . .
S10 S 0.63551(10) 0.43932(13) 0.09620(9) 0.0432(4) Uani 1 4 e d . . .
S11 S 0.68890(8) 0.15205(12) 0.06396(8) 0.0328(4) Uani 1 4 e d . . .
S12 S 0.70947(9) 0.13127(14) 0.22751(9) 0.0433(4) Uani 1 4 e d . . .
N1 N 0.1491(3) -0.0016(4) 0.2632(3) 0.0316(12) Uani 1 4 e d . . .
N2 N 0.2814(3) 0.1727(4) -0.0740(3) 0.0351(12) Uani 1 4 e d . . .
N3 N 0.0867(3) 0.5403(4) 0.0999(3) 0.0368(13) Uani 1 4 e d . . .
N4 N 0.4199(3) 0.0277(4) 0.1663(3) 0.0295(11) Uani 1 4 e d . B .
N5 N 0.5889(3) 0.4542(4) -0.0461(3) 0.0306(11) Uani 1 4 e d . . .
N6 N 0.8087(3) 0.0892(4) 0.1410(3) 0.0337(12) Uani 1 4 e d . . .
C1 C 0.1424(3) 0.0499(4) 0.2019(3) 0.0317(14) Uani 1 4 e d . . .
C2 C 0.1796(4) 0.0405(5) 0.3358(3) 0.0401(16) Uani 1 4 e d . . .
H2A H 0.1551 0.1047 0.3469 0.048 Uiso 1 4 e calc R . .
H2B H 0.2309 0.0547 0.3371 0.048 Uiso 1 4 e calc R . .
C3 C 0.1670(4) -0.0439(5) 0.3893(4) 0.0448(17) Uani 1 4 e d . . .
H3A H 0.2049 -0.0445 0.4314 0.054 Uiso 1 4 e calc R . .
H3B H 0.1205 -0.0350 0.4073 0.054 Uiso 1 4 e calc R . .
C4 C 0.1683(4) -0.1427(5) 0.3443(4) 0.0459(18) Uani 1 4 e d . . .
H4A H 0.1416 -0.1983 0.3651 0.055 Uiso 1 4 e calc R . .
H4B H 0.2177 -0.1660 0.3426 0.055 Uiso 1 4 e calc R . .
C5 C 0.1331(4) -0.1129(5) 0.2690(4) 0.0421(16) Uani 1 4 e d . . .
H5A H 0.1531 -0.1526 0.2308 0.051 Uiso 1 4 e calc R . .
H5B H 0.0812 -0.1248 0.2643 0.051 Uiso 1 4 e calc R . .
C6 C 0.2282(3) 0.1858(4) -0.0339(3) 0.0316(14) Uani 1 4 e d . . .
C7 C 0.3575(3) 0.1605(5) -0.0453(4) 0.0374(15) Uani 1 4 e d . . .
H7A H 0.3695 0.0876 -0.0340 0.045 Uiso 1 4 e calc R . .
H7B H 0.3706 0.2027 -0.0010 0.045 Uiso 1 4 e calc R . .
C8 C 0.3935(4) 0.1994(6) -0.1092(4) 0.0471(18) Uani 1 4 e d . . .
H8A H 0.3974 0.2753 -0.1084 0.056 Uiso 1 4 e calc R . .
H8B H 0.4416 0.1694 -0.1082 0.056 Uiso 1 4 e calc R . .
C9 C 0.3446(4) 0.1631(6) -0.1758(4) 0.0468(17) Uani 1 4 e d . . .
H9A H 0.3524 0.0894 -0.1857 0.056 Uiso 1 4 e calc R . .
H9B H 0.3519 0.2037 -0.2195 0.056 Uiso 1 4 e calc R . .
C10 C 0.2708(4) 0.1810(6) -0.1545(4) 0.0472(18) Uani 1 4 e d . . .
H10A H 0.2528 0.2499 -0.1703 0.057 Uiso 1 4 e calc R . .
H10B H 0.2370 0.1282 -0.1765 0.057 Uiso 1 4 e calc R . .
C11 C 0.0895(3) 0.4385(5) 0.1040(3) 0.0356(15) Uani 1 4 e d . . .
C12 C 0.1470(4) 0.6103(5) 0.0906(4) 0.0405(16) Uani 1 4 e d . . .
H12A H 0.1793 0.6180 0.1368 0.049 Uiso 1 4 e calc R . .
H12B H 0.1745 0.5847 0.0523 0.049 Uiso 1 4 e calc R . .
C13 C 0.1104(5) 0.7102(5) 0.0682(5) 0.067(2) Uani 1 4 e d . . .
H13A H 0.1413 0.7693 0.0846 0.081 Uiso 1 4 e calc R . .
H13B H 0.0984 0.7136 0.0146 0.081 Uiso 1 4 e calc R . .
C14 C 0.0439(4) 0.7112(6) 0.1049(6) 0.073(3) Uani 1 4 e d . . .
H14A H 0.0073 0.7563 0.0783 0.087 Uiso 1 4 e calc R . .
H14B H 0.0542 0.7354 0.1560 0.087 Uiso 1 4 e calc R . .
C15 C 0.0195(4) 0.5989(5) 0.1021(4) 0.0497(19) Uani 1 4 e d . . .
H15A H -0.0028 0.5808 0.1459 0.060 Uiso 1 4 e calc R . .
H15B H -0.0147 0.5855 0.0580 0.060 Uiso 1 4 e calc R . .
C16 C 0.4681(3) 0.0997(5) 0.1587(3) 0.0296(13) Uani 1 4 e d . . .
C17 C 0.4138(4) -0.0727(5) 0.1284(4) 0.0467(17) Uani 1 4 e d . . .
H17A H 0.3923 -0.0652 0.0770 0.056 Uiso 1 4 e calc R A 1
H17B H 0.4606 -0.1067 0.1300 0.056 Uiso 1 4 e calc R A 1
C18 C 0.3653(9) -0.1317(12) 0.1729(11) 0.049(4) Uani 0.50 4 e d P B 1
H18A H 0.3357 -0.1809 0.1414 0.059 Uiso 0.50 4 e calc PR B 1
H18B H 0.3937 -0.1707 0.2124 0.059 Uiso 0.50 4 e calc PR B 1
C18A C 0.3355(10) -0.1069(14) 0.1349(10) 0.053(4) Uani 0.50 4 e d P B 2
H18C H 0.3023 -0.0821 0.0928 0.064 Uiso 0.50 4 e calc PR B 2
H18D H 0.3318 -0.1827 0.1380 0.064 Uiso 0.50 4 e calc PR B 2
C19 C 0.3208(5) -0.0576(7) 0.2034(5) 0.065(2) Uani 1 4 e d . . .
H19A H 0.3070 -0.0830 0.2501 0.078 Uiso 1 4 e calc R B 1
H19B H 0.2771 -0.0442 0.1692 0.078 Uiso 1 4 e calc R B 1
C20 C 0.3645(3) 0.0385(5) 0.2156(3) 0.0387(15) Uani 1 4 e d . B .
H20A H 0.3350 0.1003 0.2029 0.046 Uiso 1 4 e calc R . .
H20B H 0.3862 0.0438 0.2671 0.046 Uiso 1 4 e calc R . .
C21 C 0.5903(3) 0.4014(4) 0.0149(3) 0.0307(14) Uani 1 4 e d . . .
C22 C 0.5515(4) 0.4210(5) -0.1187(3) 0.0368(15) Uani 1 4 e d . . .
H22A H 0.5005 0.4084 -0.1161 0.044 Uiso 1 4 e calc R . .
H22B H 0.5731 0.3576 -0.1357 0.044 Uiso 1 4 e calc R . .
C23 C 0.5618(4) 0.5118(5) -0.1691(4) 0.0436(17) Uani 1 4 e d . . .
H23A H 0.5647 0.4881 -0.2195 0.052 Uiso 1 4 e calc R . .
H23B H 0.5224 0.5618 -0.1698 0.052 Uiso 1 4 e calc R . .
C24 C 0.6323(4) 0.5592(5) -0.1349(3) 0.0409(16) Uani 1 4 e d . . .
H24A H 0.6732 0.5203 -0.1491 0.049 Uiso 1 4 e calc R . .
H24B H 0.6361 0.6318 -0.1501 0.049 Uiso 1 4 e calc R . .
C25 C 0.6294(3) 0.5513(5) -0.0532(3) 0.0361(15) Uani 1 4 e d . . .
H25A H 0.6776 0.5470 -0.0259 0.043 Uiso 1 4 e calc R . .
H25B H 0.6044 0.6111 -0.0353 0.043 Uiso 1 4 e calc R . .
C26 C 0.7433(3) 0.1187(4) 0.1467(3) 0.0322(14) Uani 1 4 e d . . .
C27 C 0.8408(3) 0.0825(5) 0.0721(4) 0.0410(16) Uani 1 4 e d . . .
H27A H 0.8301 0.1450 0.0421 0.049 Uiso 1 4 e calc R . .
H27B H 0.8228 0.0216 0.0433 0.049 Uiso 1 4 e calc R . .
C28 C 0.9207(4) 0.0731(7) 0.0967(5) 0.061(2) Uani 1 4 e d . . .
H28A H 0.9431 0.0259 0.0644 0.073 Uiso 1 4 e calc R . .
H28B H 0.9441 0.1410 0.0967 0.073 Uiso 1 4 e calc R . .
C29 C 0.9254(5) 0.0300(10) 0.1733(5) 0.096(4) Uani 1 4 e d . . .
H29A H 0.9270 -0.0460 0.1719 0.115 Uiso 1 4 e calc R . .
H29B H 0.9690 0.0551 0.2031 0.115 Uiso 1 4 e calc R . .
C30 C 0.8616(4) 0.0646(6) 0.2059(4) 0.0495(19) Uani 1 4 e d . . .
H30A H 0.8724 0.1262 0.2368 0.059 Uiso 1 4 e calc R . .
H30B H 0.8438 0.0094 0.2356 0.059 Uiso 1 4 e calc R . .

loop_
_atom_site_aniso_label
_atom_site_aniso_U_11
_atom_site_aniso_U_22
_atom_site_aniso_U_33
_atom_site_aniso_U_23
_atom_site_aniso_U_13
_atom_site_aniso_U_12
As1 0.0348(4) 0.0288(3) 0.0344(4) 0.0027(3) 0.0026(3) 0.0020(3)
As2 0.0305(3) 0.0286(3) 0.0291(3) 0.0006(2) 0.0017(3) -0.0003(3)
S1 0.0535(11) 0.0261(8) 0.0349(9) -0.0013(6) -0.0001(8) -0.0048(8)
S2 0.0458(10) 0.0363(9) 0.0379(9) -0.0052(7) -0.0011(8) -0.0041(8)
S3 0.0341(9) 0.0426(9) 0.0341(9) 0.0056(7) 0.0002(7) 0.0083(8)
S4 0.0322(9) 0.0683(12) 0.0434(10) 0.0156(9) 0.0001(8) 0.0079(9)
S5 0.0317(9) 0.0310(8) 0.0588(11) 0.0022(7) 0.0055(8) 0.0011(7)
S6 0.0344(10) 0.0384(9) 0.0703(13) -0.0020(8) 0.0093(9) -0.0013(8)
S7 0.0353(9) 0.0316(8) 0.0387(9) -0.0037(7) 0.0127(7) -0.0004(7)
S8 0.0510(11) 0.0340(9) 0.0609(12) -0.0113(8) 0.0202(9) 0.0025(8)
S9 0.0351(9) 0.0294(8) 0.0367(9) 0.0039(6) -0.0057(7) -0.0054(7)
S10 0.0496(11) 0.0455(10) 0.0323(9) -0.0057(7) -0.0033(8) -0.0126(9)
S11 0.0306(8) 0.0400(9) 0.0267(8) -0.0007(6) 0.0001(6) 0.0003(7)
S12 0.0390(10) 0.0585(11) 0.0320(9) 0.0070(8) 0.0040(7) -0.0004(9)
N1 0.032(3) 0.030(3) 0.033(3) -0.001(2) 0.004(2) -0.004(2)
N2 0.032(3) 0.039(3) 0.032(3) 0.008(2) -0.003(2) -0.001(2)
N3 0.035(3) 0.031(3) 0.042(3) -0.003(2) -0.005(2) -0.002(2)
N4 0.029(3) 0.031(3) 0.029(3) 0.001(2) 0.005(2) 0.006(2)
N5 0.030(3) 0.028(3) 0.031(3) 0.000(2) -0.003(2) -0.004(2)
N6 0.028(3) 0.035(3) 0.036(3) 0.000(2) -0.002(2) -0.001(2)
C1 0.029(3) 0.028(3) 0.038(4) 0.000(3) 0.003(3) -0.002(3)
C2 0.045(4) 0.036(4) 0.038(4) -0.003(3) 0.004(3) 0.003(3)
C3 0.039(4) 0.052(4) 0.044(4) 0.014(3) 0.008(3) 0.002(3)
C4 0.038(4) 0.035(4) 0.065(5) 0.018(3) 0.006(3) 0.001(3)
C5 0.049(4) 0.028(3) 0.053(4) 0.006(3) 0.018(3) -0.003(3)
C6 0.035(4) 0.028(3) 0.031(3) 0.005(2) 0.001(3) 0.005(3)
C7 0.029(3) 0.037(3) 0.044(4) -0.005(3) -0.002(3) 0.001(3)
C8 0.034(4) 0.047(4) 0.062(5) -0.009(3) 0.011(3) -0.006(3)
C9 0.052(5) 0.046(4) 0.045(4) -0.005(3) 0.017(3) -0.008(4)
C10 0.052(5) 0.056(4) 0.033(4) 0.005(3) 0.004(3) 0.003(4)
C11 0.037(4) 0.034(3) 0.034(3) 0.000(3) -0.003(3) 0.005(3)
C12 0.048(4) 0.034(3) 0.037(4) -0.001(3) -0.004(3) -0.003(3)
C13 0.084(7) 0.031(4) 0.084(6) 0.005(4) -0.003(5) -0.007(4)
C14 0.047(5) 0.036(4) 0.127(8) -0.024(4) -0.020(5) 0.006(4)
C15 0.043(4) 0.036(4) 0.066(5) -0.005(3) -0.008(4) 0.008(3)
C16 0.026(3) 0.034(3) 0.029(3) 0.003(2) 0.006(3) 0.011(3)
C17 0.045(4) 0.041(4) 0.056(4) -0.012(3) 0.013(3) -0.006(3)
C18 0.038(10) 0.038(9) 0.074(13) 0.006(8) 0.013(9) -0.009(8)
C18A 0.058(12) 0.051(10) 0.053(11) -0.009(8) 0.016(8) -0.013(9)
C19 0.063(5) 0.075(6) 0.062(5) -0.008(4) 0.024(4) -0.026(5)
C20 0.036(4) 0.047(4) 0.033(3) 0.002(3) 0.006(3) 0.007(3)
C21 0.027(3) 0.029(3) 0.036(3) -0.006(3) 0.000(3) -0.002(3)
C22 0.040(4) 0.031(3) 0.038(4) 0.001(3) -0.005(3) -0.006(3)
C23 0.044(4) 0.044(4) 0.040(4) 0.008(3) -0.006(3) -0.010(3)
C24 0.046(4) 0.036(4) 0.041(4) 0.004(3) 0.006(3) -0.004(3)
C25 0.036(4) 0.026(3) 0.044(4) -0.004(3) -0.001(3) -0.009(3)
C26 0.035(4) 0.026(3) 0.034(3) 0.005(2) -0.002(3) -0.005(3)
C27 0.038(4) 0.037(4) 0.049(4) -0.004(3) 0.008(3) 0.004(3)
C28 0.037(4) 0.070(5) 0.077(6) 0.000(4) 0.008(4) 0.009(4)
C29 0.051(6) 0.161(11) 0.071(7) -0.018(7) -0.005(5) 0.048(7)
C30 0.032(4) 0.058(5) 0.053(4) 0.010(4) -0.012(3) 0.010(4)

loop_
_atom_type_symbol
_atom_type_description
_atom_type_scat_dispersion_real
_atom_type_scat_dispersion_imag
_atom_type_scat_source
C C 0.0033 0.0016 'International Tables Vol C Tables 4.2.6.8 and 6.1.1.4'
H H 0.0000 0.0000 'International Tables Vol C Tables 4.2.6.8 and 6.1.1.4'
As As 0.0499 2.0058 'International Tables Vol C Tables 4.2.6.8 and 6.1.1.4'
N N 0.0061 0.0033 'International Tables Vol C Tables 4.2.6.8 and 6.1.1.4'
S S 0.1246 0.1234 'International Tables Vol C Tables 4.2.6.8 and 6.1.1.4'

loop_
_geom_angle_atom_site_label_1
_geom_angle_atom_site_label_2
_geom_angle_atom_site_label_3
_geom_angle
_geom_angle_site_symmetry_1
_geom_angle_site_symmetry_3
_geom_angle_publ_flag
S1 As1 S3 89.71(6) . . ?
S1 As1 S5 90.02(6) . . ?
S3 As1 S5 86.68(6) . . ?
S1 As1 S4 158.09(7) . . ?
S3 As1 S4 69.01(5) . . ?
S5 As1 S4 93.79(6) . . ?
S1 As1 S2 68.87(5) . . ?
S3 As1 S2 89.22(6) . . ?
S5 As1 S2 158.53(6) . . ?
S4 As1 S2 104.38(6) . . ?
S1 As1 S6 92.71(6) . . ?
S3 As1 S6 153.57(6) . . ?
S5 As1 S6 67.02(6) . . ?
S4 As1 S6 108.64(6) . . ?
S2 As1 S6 116.15(6) . . ?
S7 As2 S9 87.97(6) . . ?
S7 As2 S11 89.58(6) . . ?
S9 As2 S11 88.61(6) . . ?
S7 As2 S12 96.08(6) . . ?
S9 As2 S12 156.45(6) . . ?
S11 As2 S12 68.29(5) . . ?
S7 As2 S8 68.37(5) . . ?
S9 As2 S8 100.12(6) . . ?
S11 As2 S8 155.75(6) . . ?
S12 As2 S8 102.95(6) . . ?
S7 As2 S10 155.06(6) . . ?
S9 As2 S10 67.49(5) . . ?
S11 As2 S10 94.04(6) . . ?
S12 As2 S10 108.19(5) . . ?
S8 As2 S10 110.22(5) . . ?
C1 S1 As1 94.4(2) . . ?
C1 S2 As1 77.0(2) . . ?
C6 S3 As1 93.3(2) . . ?
C6 S4 As1 77.2(2) . . ?
C11 S5 As1 95.0(2) . . ?
C11 S6 As1 76.8(2) . . ?
C16 S7 As2 94.1(2) . . ?
C16 S8 As2 77.5(2) . . ?
C21 S9 As2 95.0(2) . . ?
C21 S10 As2 76.4(2) . . ?
C26 S11 As2 94.5(2) . . ?
C26 S12 As2 77.8(2) . . ?
C1 N1 C5 124.2(5) . . ?
C1 N1 C2 125.0(5) . . ?
C5 N1 C2 110.6(5) . . ?
C6 N2 C10 122.3(5) . . ?
C6 N2 C7 125.9(5) . . ?
C10 N2 C7 111.5(5) . . ?
C11 N3 C15 122.5(6) . . ?
C11 N3 C12 126.2(6) . . ?
C15 N3 C12 111.3(5) . . ?
C16 N4 C17 125.8(5) . . ?
C16 N4 C20 123.4(5) . . ?
C17 N4 C20 110.8(5) . . ?
C21 N5 C25 124.1(5) . . ?
C21 N5 C22 124.9(5) . . ?
C25 N5 C22 110.8(5) . . ?
C26 N6 C27 125.6(5) . . ?
C26 N6 C30 122.8(6) . . ?
C27 N6 C30 111.5(5) . . ?
N1 C1 S2 124.1(5) . . ?
N1 C1 S1 116.2(5) . . ?
S2 C1 S1 119.7(4) . . ?
N1 C2 C3 104.2(5) . . ?
N1 C2 H2A 110.9 . . ?
C3 C2 H2A 110.9 . . ?
N1 C2 H2B 110.9 . . ?
C3 C2 H2B 110.9 . . ?
H2A C2 H2B 108.9 . . ?
C4 C3 C2 103.8(5) . . ?
C4 C3 H3A 111.0 . . ?
C2 C3 H3A 111.0 . . ?
C4 C3 H3B 111.0 . . ?
C2 C3 H3B 111.0 . . ?
H3A C3 H3B 109.0 . . ?
C3 C4 C5 104.4(5) . . ?
C3 C4 H4A 110.9 . . ?
C5 C4 H4A 110.9 . . ?
C3 C4 H4B 110.9 . . ?
C5 C4 H4B 110.9 . . ?
H4A C4 H4B 108.9 . . ?
N1 C5 C4 104.2(5) . . ?
N1 C5 H5A 110.9 . . ?
C4 C5 H5A 110.9 . . ?
N1 C5 H5B 110.9 . . ?
C4 C5 H5B 110.9 . . ?
H5A C5 H5B 108.9 . . ?
N2 C6 S4 122.9(5) . . ?
N2 C6 S3 116.7(4) . . ?
S4 C6 S3 120.4(4) . . ?
N2 C7 C8 101.6(5) . . ?
N2 C7 H7A 111.4 . . ?
C8 C7 H7A 111.4 . . ?
N2 C7 H7B 111.4 . . ?
C8 C7 H7B 111.4 . . ?
H7A C7 H7B 109.3 . . ?
C9 C8 C7 103.7(6) . . ?
C9 C8 H8A 111.0 . . ?
C7 C8 H8A 111.0 . . ?
C9 C8 H8B 111.0 . . ?
C7 C8 H8B 111.0 . . ?
H8A C8 H8B 109.0 . . ?
C8 C9 C10 103.3(6) . . ?
C8 C9 H9A 111.1 . . ?
C10 C9 H9A 111.1 . . ?
C8 C9 H9B 111.1 . . ?
C10 C9 H9B 111.1 . . ?
H9A C9 H9B 109.1 . . ?
N2 C10 C9 103.9(6) . . ?
N2 C10 H10A 111.0 . . ?
C9 C10 H10A 111.0 . . ?
N2 C10 H10B 111.0 . . ?
C9 C10 H10B 111.0 . . ?
H10A C10 H10B 109.0 . . ?
N3 C11 S6 125.3(5) . . ?
N3 C11 S5 115.0(5) . . ?
S6 C11 S5 119.7(4) . . ?
C13 C12 N3 102.9(6) . . ?
C13 C12 H12A 111.2 . . ?
N3 C12 H12A 111.2 . . ?
C13 C12 H12B 111.2 . . ?
N3 C12 H12B 111.2 . . ?
H12A C12 H12B 109.1 . . ?
C14 C13 C12 105.6(7) . . ?
C14 C13 H13A 110.6 . . ?
C12 C13 H13A 110.6 . . ?
C14 C13 H13B 110.6 . . ?
C12 C13 H13B 110.6 . . ?
H13A C13 H13B 108.8 . . ?
C13 C14 C15 104.1(7) . . ?
C13 C14 H14A 110.9 . . ?
C15 C14 H14A 110.9 . . ?
C13 C14 H14B 110.9 . . ?
C15 C14 H14B 110.9 . . ?
H14A C14 H14B 108.9 . . ?
N3 C15 C14 103.4(6) . . ?
N3 C15 H15A 111.1 . . ?
C14 C15 H15A 111.1 . . ?
N3 C15 H15B 111.1 . . ?
C14 C15 H15B 111.1 . . ?
H15A C15 H15B 109.0 . . ?
N4 C16 S8 124.2(5) . . ?
N4 C16 S7 115.8(4) . . ?
S8 C16 S7 120.0(4) . . ?
C18 C17 N4 101.8(8) . . ?
C18 C17 C18A 33.9(8) . . ?
N4 C17 C18A 103.4(8) . . ?
C18 C17 H17A 111.4 . . ?
N4 C17 H17A 111.4 . . ?
C18A C17 H17A 79.8 . . ?
C18 C17 H17B 111.4 . . ?
N4 C17 H17B 111.4 . . ?
C18A C17 H17B 136.6 . . ?
H17A C17 H17B 109.3 . . ?
C19 C18 C17 107.5(11) . . ?
C19 C18 H18A 110.2 . . ?
C17 C18 H18A 110.2 . . ?
C19 C18 H18B 110.2 . . ?
C17 C18 H18B 110.2 . . ?
H18A C18 H18B 108.5 . . ?
C19 C18A C17 103.1(11) . . ?
C19 C18A H18C 111.1 . . ?
C17 C18A H18C 111.1 . . ?
C19 C18A H18D 111.1 . . ?
C17 C18A H18D 111.1 . . ?
H18C C18A H18D 109.1 . . ?
C18A C19 C18 35.9(8) . . ?
C18A C19 C20 109.2(9) . . ?
C18 C19 C20 106.0(9) . . ?
C18A C19 H19A 134.5 . . ?
C18 C19 H19A 110.5 . . ?
C20 C19 H19A 110.5 . . ?
C18A C19 H19B 76.4 . . ?
C18 C19 H19B 110.5 . . ?
C20 C19 H19B 110.5 . . ?
H19A C19 H19B 108.7 . . ?
N4 C20 C19 104.5(6) . . ?
N4 C20 H20A 110.9 . . ?
C19 C20 H20A 110.9 . . ?
N4 C20 H20B 110.9 . . ?
C19 C20 H20B 110.9 . . ?
H20A C20 H20B 108.9 . . ?
N5 C21 S10 123.9(5) . . ?
N5 C21 S9 116.6(4) . . ?
S10 C21 S9 119.5(4) . . ?
N5 C22 C23 103.9(5) . . ?
N5 C22 H22A 111.0 . . ?
C23 C22 H22A 111.0 . . ?
N5 C22 H22B 111.0 . . ?
C23 C22 H22B 111.0 . . ?
H22A C22 H22B 109.0 . . ?
C24 C23 C22 103.4(5) . . ?
C24 C23 H23A 111.1 . . ?
C22 C23 H23A 111.1 . . ?
C24 C23 H23B 111.1 . . ?
C22 C23 H23B 111.1 . . ?
H23A C23 H23B 109.0 . . ?
C25 C24 C23 103.8(5) . . ?
C25 C24 H24A 111.0 . . ?
C23 C24 H24A 111.0 . . ?
C25 C24 H24B 111.0 . . ?
C23 C24 H24B 111.0 . . ?
H24A C24 H24B 109.0 . . ?
N5 C25 C24 103.2(5) . . ?
N5 C25 H25A 111.1 . . ?
C24 C25 H25A 111.1 . . ?
N5 C25 H25B 111.1 . . ?
C24 C25 H25B 111.1 . . ?
H25A C25 H25B 109.1 . . ?
N6 C26 S12 124.2(5) . . ?
N6 C26 S11 116.8(5) . . ?
S12 C26 S11 119.0(4) . . ?
N6 C27 C28 104.5(6) . . ?
N6 C27 H27A 110.9 . . ?
C28 C27 H27A 110.9 . . ?
N6 C27 H27B 110.9 . . ?
C28 C27 H27B 110.9 . . ?
H27A C27 H27B 108.9 . . ?
C29 C28 C27 104.2(7) . . ?
C29 C28 H28A 110.9 . . ?
C27 C28 H28A 110.9 . . ?
C29 C28 H28B 110.9 . . ?
C27 C28 H28B 110.9 . . ?
H28A C28 H28B 108.9 . . ?
C30 C29 C28 108.2(7) . . ?
C30 C29 H29A 110.1 . . ?
C28 C29 H29A 110.1 . . ?
C30 C29 H29B 110.1 . . ?
C28 C29 H29B 110.1 . . ?
H29A C29 H29B 108.4 . . ?
C29 C30 N6 103.8(6) . . ?
C29 C30 H30A 111.0 . . ?
N6 C30 H30A 111.0 . . ?
C29 C30 H30B 111.0 . . ?
N6 C30 H30B 111.0 . . ?
H30A C30 H30B 109.0 . . ?

loop_
_geom_bond_atom_site_label_1
_geom_bond_atom_site_label_2
_geom_bond_distance
_geom_bond_site_symmetry_2
_geom_bond_publ_flag
As1 S1 2.3123(17) . ?
As1 S3 2.3198(18) . ?
As1 S5 2.3315(18) . ?
As1 S4 2.867(2) . ?
As1 S2 2.8955(18) . ?
As1 S6 2.9599(19) . ?
As2 S7 2.3232(17) . ?
As2 S9 2.3282(16) . ?
As2 S11 2.3361(17) . ?
As2 S12 2.9067(18) . ?
As2 S8 2.903(2) . ?
As2 S10 2.9597(19) . ?
S1 C1 1.755(6) . ?
S2 C1 1.696(6) . ?
S3 C6 1.747(6) . ?
S4 C6 1.679(6) . ?
S5 C11 1.768(7) . ?
S6 C11 1.664(7) . ?
S7 C16 1.767(6) . ?
S8 C16 1.668(6) . ?
S9 C21 1.767(6) . ?
S10 C21 1.687(6) . ?
S11 C26 1.767(6) . ?
S12 C26 1.692(7) . ?
N1 C1 1.295(8) . ?
N1 C5 1.472(8) . ?
N1 C2 1.478(8) . ?
N2 C6 1.324(8) . ?
N2 C10 1.466(8) . ?
N2 C7 1.468(8) . ?
N3 C11 1.313(8) . ?
N3 C15 1.477(9) . ?
N3 C12 1.476(8) . ?
N4 C16 1.317(8) . ?
N4 C17 1.465(8) . ?
N4 C20 1.471(8) . ?
N5 C21 1.305(8) . ?
N5 C25 1.478(7) . ?
N5 C22 1.483(7) . ?
N6 C26 1.303(8) . ?
N6 C27 1.470(8) . ?
N6 C30 1.481(8) . ?
C2 C3 1.502(9) . ?
C2 H2A 0.9800 . ?
C2 H2B 0.9800 . ?
C3 C4 1.517(10) . ?
C3 H3A 0.9800 . ?
C3 H3B 0.9800 . ?
C4 C5 1.499(9) . ?
C4 H4A 0.9800 . ?
C4 H4B 0.9800 . ?
C5 H5A 0.9800 . ?
C5 H5B 0.9800 . ?
C7 C8 1.511(10) . ?
C7 H7A 0.9800 . ?
C7 H7B 0.9800 . ?
C8 C9 1.504(10) . ?
C8 H8A 0.9800 . ?
C8 H8B 0.9800 . ?
C9 C10 1.506(10) . ?
C9 H9A 0.9800 . ?
C9 H9B 0.9800 . ?
C10 H10A 0.9800 . ?
C10 H10B 0.9800 . ?
C12 C13 1.491(10) . ?
C12 H12A 0.9800 . ?
C12 H12B 0.9800 . ?
C13 C14 1.493(13) . ?
C13 H13A 0.9800 . ?
C13 H13B 0.9800 . ?
C14 C15 1.514(10) . ?
C14 H14A 0.9800 . ?
C14 H14B 0.9800 . ?
C15 H15A 0.9800 . ?
C15 H15B 0.9800 . ?
C17 C18 1.504(17) . ?
C17 C18A 1.556(18) . ?
C17 H17A 0.9800 . ?
C17 H17B 0.9800 . ?
C18 C19 1.430(19) . ?
C18 H18A 0.9800 . ?
C18 H18B 0.9800 . ?
C18A C19 1.463(18) . ?
C18A H18C 0.9800 . ?
C18A H18D 0.9800 . ?
C19 C20 1.485(10) . ?
C19 H19A 0.9800 . ?
C19 H19B 0.9800 . ?
C20 H20A 0.9800 . ?
C20 H20B 0.9800 . ?
C22 C23 1.517(9) . ?
C22 H22A 0.9800 . ?
C22 H22B 0.9800 . ?
C23 C24 1.520(9) . ?
C23 H23A 0.9800 . ?
C23 H23B 0.9800 . ?
C24 C25 1.508(9) . ?
C24 H24A 0.9800 . ?
C24 H24B 0.9800 . ?
C25 H25A 0.9800 . ?
C25 H25B 0.9800 . ?
C27 C28 1.517(9) . ?
C27 H27A 0.9800 . ?
C27 H27B 0.9800 . ?
C28 C29 1.499(13) . ?
C28 H28A 0.9800 . ?
C28 H28B 0.9800 . ?
C29 C30 1.476(11) . ?
C29 H29A 0.9800 . ?
C29 H29B 0.9800 . ?
C30 H30A 0.9800 . ?
C30 H30B 0.9800 . ?
